data_1573985
loop_
_publ_author_name
'Sun, Wanqi'
'Jin, Yujie'
'Wang, Yongtao'
'Wen, Zeyu'
'Sun, Jizeng'
'Yao, Jia'
'Duttwyler, Simon'
'Li, Haoran'

_publ_section_title
;
 Oxidation-induced nucleophilic substitution at the electron-rich B(12)
 vertex in [CB<sub>11</sub>H<sub>12</sub>]<sup>-</sup> under catalyst-free
 conditions.
;
_journal_issue 14
_journal_name_full 'Chemical science'
_journal_page_first 5942
_journal_page_last 5947
_journal_paper_doi 10.1039/d5sc00234f
_journal_volume 16
_journal_year 2025
_chemical_formula_moiety 'C12 H33 B11 N2 O2'
_chemical_formula_sum 'C12 H33 B11 N2 O2'
_chemical_formula_weight 356.31
_space_group_crystal_system orthorhombic
_space_group_IT_number 62
_space_group_name_Hall '-P 2ac 2n'
_space_group_name_H-M_alt 'P n m a'
_atom_sites_solution_hydrogens geom
_atom_sites_solution_primary dual
_audit_creation_date 2023-10-31
_audit_creation_method
;
Olex2 1.5
(compiled 2022.04.07 svn.rca3783a0 for OlexSys, GUI svn.r6498)
;
_audit_update_record
;
2024-12-03 deposited with the CCDC.	2025-02-25 downloaded from the CCDC.
;
_cell_angle_alpha 90
_cell_angle_beta 90
_cell_angle_gamma 90
_cell_formula_units_Z 4
_cell_length_a 10.0719(4)
_cell_length_b 10.9585(5)
_cell_length_c 18.5142(8)
_cell_measurement_reflns_used 4884
_cell_measurement_temperature 170.00
_cell_measurement_theta_max 60.532
_cell_measurement_theta_min 4.077
_cell_volume 2043.47(15)
_computing_cell_refinement 'SAINT V8.40B (Bruker Nano, Inc., 2019)'
_computing_data_collection 'Bruker Instrument Service vV6.2.14'
_computing_data_reduction 'SAINT V8.40B (Bruker Nano, Inc., 2019)'
_computing_molecular_graphics 'Olex2 1.5 (Dolomanov et al., 2009)'
_computing_publication_material 'Olex2 1.5 (Dolomanov et al., 2009)'
_computing_structure_refinement 'SHELXL 2019/2 (Sheldrick, 2015)'
_computing_structure_solution 'SHELXT 2018/2 (Sheldrick, 2018)'
_diffrn_ambient_temperature 170.00
_diffrn_measured_fraction_theta_full 0.996
_diffrn_measured_fraction_theta_max 0.997
_diffrn_measurement_device_type 'zju Bruker D8 Venture'
_diffrn_measurement_method '\w and \f scans'
_diffrn_radiation_type GaK\a
_diffrn_radiation_wavelength 1.34139
_diffrn_reflns_av_R_equivalents 0.0845
_diffrn_reflns_av_unetI/netI 0.0481
_diffrn_reflns_Laue_measured_fraction_full 0.996
_diffrn_reflns_Laue_measured_fraction_max 0.997
_diffrn_reflns_limit_h_max 13
_diffrn_reflns_limit_h_min -13
_diffrn_reflns_limit_k_max 14
_diffrn_reflns_limit_k_min -14
_diffrn_reflns_limit_l_max 24
_diffrn_reflns_limit_l_min -23
_diffrn_reflns_number 26841
_diffrn_reflns_point_group_measured_fraction_full 0.996
_diffrn_reflns_point_group_measured_fraction_max 0.997
_diffrn_reflns_theta_full 53.594
_diffrn_reflns_theta_max 60.615
_diffrn_reflns_theta_min 4.078
_diffrn_source_current 3.57
_diffrn_source_power 0.24957869999999996
_diffrn_source_voltage 69.91
_exptl_absorpt_coefficient_mu 0.314
_exptl_absorpt_correction_T_max 0.7519
_exptl_absorpt_correction_T_min 0.6078
_exptl_absorpt_correction_type multi-scan
_exptl_absorpt_process_details
;
SADABS-2016/2 (Bruker,2016/2) was used for absorption correction.
wR2(int) was 0.1206 before and 0.0610 after correction.
The Ratio of minimum to maximum transmission is 0.8084.
The \l/2 correction factor is Not present.
;
_exptl_crystal_colour colourless
_exptl_crystal_colour_primary colourless
_exptl_crystal_density_diffrn 1.158
_exptl_crystal_description needle
_exptl_crystal_F_000 760
_exptl_crystal_size_max 0.19
_exptl_crystal_size_mid 0.04
_exptl_crystal_size_min 0.02
_refine_diff_density_max 0.371
_refine_diff_density_min -0.230
_refine_diff_density_rms 0.057
_refine_ls_extinction_method none
_refine_ls_goodness_of_fit_ref 1.053
_refine_ls_hydrogen_treatment constr
_refine_ls_matrix_type full
_refine_ls_number_parameters 142
_refine_ls_number_reflns 2466
_refine_ls_number_restraints 0
_refine_ls_restrained_S_all 1.053
_refine_ls_R_factor_all 0.0746
_refine_ls_R_factor_gt 0.0562
_refine_ls_shift/su_max 0.000
_refine_ls_shift/su_mean 0.000
_refine_ls_structure_factor_coef Fsqd
_refine_ls_weighting_details 'w=1/[\s^2^(Fo^2^)+(0.1016P)^2^+0.4777P] where P=(Fo^2^+2Fc^2^)/3'
_refine_ls_weighting_scheme calc
_refine_ls_wR_factor_gt 0.1574
_refine_ls_wR_factor_ref 0.1719
_reflns_Friedel_coverage 0.000
_reflns_number_gt 1862
_reflns_number_total 2466
_reflns_threshold_expression 'I > 2\s(I)'
_cod_data_source_file d5sc00234f2.cif
_cod_data_source_block 231024_or
_cod_depositor_comments 'Adding full bibliography for 1573985--1573988.cif.'
_cod_database_code 1573985
_shelx_shelxl_version_number 2019/2
_shelx_space_group_comment
;
The symmetry employed for this shelxl refinement is uniquely defined
by the following loop, which should always be used as a source of
symmetry information in preference to the above space-group names.
They are only intended as comments.
;
_shelx_estimated_absorpt_t_max 0.994
_shelx_estimated_absorpt_t_min 0.943
_olex2_refinement_description
;
1. Fixed Uiso
 At 1.2 times of:
  All B(H) groups, All C(H) groups, All C(H,H) groups, All N(H) groups
 At 1.5 times of:
  All C(H,H,H) groups
2. Others
 Fixed Sof: H8A(0.5) H8B(0.5) H8C(0.5)
3.a Ternary CH refined with riding coordinates:
 N1(H1), C6(H6)
3.b Secondary CH2 refined with riding coordinates:
 C5(H5A,H5B)
3.c Aromatic/amide H refined with riding coordinates:
 N2(H2)
3.d Idealised Me refined as rotating group:
 C3(H3A,H3B,H3C), C8(H8A,H8B,H8C), C4(H4A,H4B,H4C)
3.e Boron cage BH refined with riding coordinates:
 C1(H1A), B6(H6A), B3(H3), B1(H1B), B4(H4), B7(H7), B2(H2A)
;
_olex2_submission_special_instructions 'No special instructions were received'

loop_
_space_group_symop_operation_xyz
'x, y, z'
'-x+1/2, -y, z+1/2'
'-x, y+1/2, -z'
'x+1/2, -y+1/2, -z+1/2'
'-x, -y, -z'
'x-1/2, y, -z-1/2'
'x, -y-1/2, z'
'-x-1/2, y-1/2, z-1/2'

loop_
_atom_site_label
_atom_site_type_symbol
_atom_site_fract_x
_atom_site_fract_y
_atom_site_fract_z
_atom_site_U_iso_or_equiv
_atom_site_adp_type
_atom_site_occupancy
_atom_site_site_symmetry_order
_atom_site_calc_flag
_atom_site_refinement_flags_posn
_atom_site_refinement_flags_adp
_atom_site_refinement_flags_occupancy
_atom_site_disorder_assembly
_atom_site_disorder_group
O1 O 0.67687(15) 0.750000 0.47180(8) 0.0298(4) Uani 1 2 d S T P . .
O2 O 0.52089(17) 0.750000 0.12863(10) 0.0402(5) Uani 1 2 d S T P . .
N1 N 0.74237(17) 0.750000 0.40370(10) 0.0247(4) Uani 1 2 d S T P . .
H1 H 0.840117 0.750001 0.413188 0.030 Uiso 1 2 calc R U P . .
N2 N 0.7298(2) 0.750000 0.17233(11) 0.0406(6) Uani 1 2 d S T P . .
H2 H 0.814532 0.750000 0.160708 0.049 Uiso 1 2 calc R U P . .
C7 C 0.6405(2) 0.750000 0.11721(12) 0.0294(5) Uani 1 2 d S T P . .
C2 C 0.70791(16) 0.62809(15) 0.36476(9) 0.0302(4) Uani 1 1 d . . . . .
C5 C 0.75210(17) 0.63812(15) 0.28616(9) 0.0342(4) Uani 1 1 d . . . . .
H5A H 0.850302 0.640734 0.284425 0.041 Uiso 1 1 calc R U . . .
H5B H 0.722868 0.564249 0.259805 0.041 Uiso 1 1 calc R U . . .
C3 C 0.78749(19) 0.52841(15) 0.40281(10) 0.0369(4) Uani 1 1 d . . . . .
H3A H 0.881922 0.549942 0.402365 0.055 Uiso 1 1 calc R U . . .
H3B H 0.774657 0.450649 0.377617 0.055 Uiso 1 1 calc R U . . .
H3C H 0.756952 0.520672 0.452857 0.055 Uiso 1 1 calc R U . . .
C8 C 0.6993(3) 0.750000 0.04292(13) 0.0409(6) Uani 1 2 d S T P . .
H8A H 0.646607 0.803026 0.011372 0.061 Uiso 0.5 1 calc R U P A -1
H8B H 0.698979 0.666717 0.023639 0.061 Uiso 0.5 1 calc R U P A -1
H8C H 0.790762 0.780257 0.045136 0.061 Uiso 0.5 1 calc R U P A -1
C6 C 0.6974(2) 0.750000 0.24816(13) 0.0363(6) Uani 1 2 d S T P . .
H6 H 0.598577 0.749999 0.253272 0.044 Uiso 1 2 calc R U P . .
C1 C 0.8580(3) 0.750000 0.70467(13) 0.0352(6) Uani 1 2 d S T P . .
H1A H 0.896918 0.750001 0.761335 0.042 Uiso 1 2 calc R U P . .
C4 C 0.56028(17) 0.59910(19) 0.37095(11) 0.0429(5) Uani 1 1 d . . . . .
H4A H 0.532168 0.607669 0.421376 0.064 Uiso 1 1 calc R U . . .
H4B H 0.544218 0.515245 0.354773 0.064 Uiso 1 1 calc R U . . .
H4C H 0.509559 0.655765 0.340692 0.064 Uiso 1 1 calc R U . . .
B5 B 0.7472(2) 0.750000 0.54067(14) 0.0249(5) Uani 1 2 d S T P . .
B6 B 0.6368(3) 0.750000 0.61567(15) 0.0310(6) Uani 1 2 d S T P . .
H6A H 0.526365 0.750000 0.608473 0.037 Uiso 1 2 calc R U P . .
B3 B 0.89320(18) 0.83187(16) 0.56467(9) 0.0265(4) Uani 1 1 d . . . . .
H3 H 0.951372 0.885925 0.524238 0.032 Uiso 1 1 calc R U . . .
B1 B 0.9707(3) 0.750000 0.63490(14) 0.0309(6) Uani 1 2 d S T P . .
H1B H 1.081253 0.750000 0.641622 0.037 Uiso 1 2 calc R U P . .
B4 B 0.73512(18) 0.88257(16) 0.59694(10) 0.0296(4) Uani 1 1 d . . . . .
H4 H 0.689517 0.970082 0.577950 0.036 Uiso 1 1 calc R U . . .
B7 B 0.7159(2) 0.66976(18) 0.68643(11) 0.0344(4) Uani 1 1 d . . . . .
H7 H 0.657858 0.617010 0.727515 0.041 Uiso 1 1 calc R U . . .
B2 B 0.8736(2) 0.88111(17) 0.65551(10) 0.0322(4) Uani 1 1 d . . . . .
H2A H 0.919898 0.967184 0.676270 0.039 Uiso 1 1 calc R U . . .

loop_
_atom_site_aniso_label
_atom_site_aniso_U_11
_atom_site_aniso_U_22
_atom_site_aniso_U_33
_atom_site_aniso_U_23
_atom_site_aniso_U_13
_atom_site_aniso_U_12
O1 0.0231(8) 0.0349(8) 0.0314(8) 0.000 0.0054(6) 0.000
O2 0.0244(9) 0.0540(11) 0.0421(10) 0.000 -0.0035(7) 0.000
N1 0.0203(9) 0.0234(9) 0.0304(10) 0.000 0.0025(7) 0.000
N2 0.0244(10) 0.0677(16) 0.0295(11) 0.000 -0.0038(8) 0.000
C7 0.0272(12) 0.0285(11) 0.0326(12) 0.000 -0.0036(9) 0.000
C2 0.0278(8) 0.0257(8) 0.0370(9) -0.0051(6) -0.0013(6) -0.0026(6)
C5 0.0317(9) 0.0364(9) 0.0345(9) -0.0075(7) -0.0045(6) 0.0007(7)
C3 0.0446(10) 0.0263(8) 0.0398(9) -0.0027(7) -0.0007(8) 0.0031(7)
C8 0.0335(13) 0.0565(16) 0.0328(13) 0.000 -0.0043(10) 0.000
C6 0.0298(12) 0.0477(14) 0.0314(12) 0.000 -0.0042(9) 0.000
C1 0.0416(14) 0.0358(13) 0.0284(11) 0.000 0.0070(10) 0.000
C4 0.0316(10) 0.0421(10) 0.0549(11) -0.0049(8) -0.0016(8) -0.0121(8)
B5 0.0251(12) 0.0217(10) 0.0277(12) 0.000 0.0042(9) 0.000
B6 0.0273(13) 0.0294(12) 0.0362(14) 0.000 0.0096(10) 0.000
B3 0.0277(9) 0.0222(8) 0.0295(8) 0.0004(6) 0.0047(7) -0.0012(7)
B1 0.0313(13) 0.0318(13) 0.0295(13) 0.000 0.0036(10) 0.000
B4 0.0320(10) 0.0227(8) 0.0342(10) -0.0019(7) 0.0092(7) 0.0014(7)
B7 0.0364(10) 0.0307(9) 0.0361(10) 0.0033(7) 0.0114(8) 0.0008(8)
B2 0.0372(10) 0.0280(9) 0.0314(9) -0.0044(7) 0.0080(7) -0.0015(8)

loop_
_atom_type_symbol
_atom_type_description
_atom_type_scat_dispersion_real
_atom_type_scat_dispersion_imag
_atom_type_scat_source
C C 0.0137 0.0067 'International Tables Vol C Tables 4.2.6.8 and 6.1.1.4'
H H 0.0000 0.0000 'International Tables Vol C Tables 4.2.6.8 and 6.1.1.4'
B B 0.0070 0.0029 'International Tables Vol C Tables 4.2.6.8 and 6.1.1.4'
N N 0.0241 0.0134 'International Tables Vol C Tables 4.2.6.8 and 6.1.1.4'
O O 0.0389 0.0241 'International Tables Vol C Tables 4.2.6.8 and 6.1.1.4'

loop_
_geom_angle_atom_site_label_1
_geom_angle_atom_site_label_2
_geom_angle_atom_site_label_3
_geom_angle
_geom_angle_site_symmetry_1
_geom_angle_site_symmetry_3
_geom_angle_publ_flag
N1 O1 B5 123.31(16) . . ?
O1 N1 H1 107.5 . . ?
O1 N1 C2 107.87(10) . . ?
O1 N1 C2 107.87(10) . 7_575 ?
C2 N1 H1 107.5 . . ?
C2 N1 H1 107.5 7_575 . ?
C2 N1 C2 118.17(17) . 7_575 ?
C7 N2 H2 117.2 . . ?
C7 N2 C6 125.5(2) . . ?
C6 N2 H2 117.2 . . ?
O2 C7 N2 121.4(2) . . ?
O2 C7 C8 123.2(2) . . ?
N2 C7 C8 115.3(2) . . ?
C5 C2 N1 108.34(13) . . ?
C5 C2 C3 109.78(14) . . ?
C3 C2 N1 106.45(13) . . ?
C4 C2 N1 111.18(14) . . ?
C4 C2 C5 111.78(14) . . ?
C4 C2 C3 109.16(15) . . ?
C2 C5 H5A 108.9 . . ?
C2 C5 H5B 108.9 . . ?
H5A C5 H5B 107.7 . . ?
C6 C5 C2 113.24(15) . . ?
C6 C5 H5A 108.9 . . ?
C6 C5 H5B 108.9 . . ?
C2 C3 H3A 109.5 . . ?
C2 C3 H3B 109.5 . . ?
C2 C3 H3C 109.5 . . ?
H3A C3 H3B 109.5 . . ?
H3A C3 H3C 109.5 . . ?
H3B C3 H3C 109.5 . . ?
C7 C8 H8A 109.5 . . ?
C7 C8 H8B 109.5 . . ?
C7 C8 H8C 109.5 . . ?
H8A C8 H8B 109.5 . . ?
H8A C8 H8C 109.5 . . ?
H8B C8 H8C 109.5 . . ?
N2 C6 C5 111.69(13) . 7_575 ?
N2 C6 C5 111.68(13) . . ?
N2 C6 H6 108.5 . . ?
C5 C6 C5 107.83(19) 7_575 . ?
C5 C6 H6 108.5 7_575 . ?
C5 C6 H6 108.5 . . ?
B1 C1 H1A 118.2 . . ?
B7 C1 H1A 118.5 . . ?
B7 C1 H1A 118.5 7_575 . ?
B7 C1 B1 113.80(15) 7_575 . ?
B7 C1 B1 113.80(15) . . ?
B7 C1 B7 61.76(16) . 7_575 ?
B2 C1 H1A 117.8 7_575 . ?
B2 C1 H1A 117.8 . . ?
B2 C1 B1 62.54(10) . . ?
B2 C1 B1 62.54(10) 7_575 . ?
B2 C1 B7 113.82(17) 7_575 7_575 ?
B2 C1 B7 62.64(11) . 7_575 ?
B2 C1 B7 62.64(11) 7_575 . ?
B2 C1 B7 113.81(17) . . ?
B2 C1 B2 114.53(18) . 7_575 ?
C2 C4 H4A 109.5 . . ?
C2 C4 H4B 109.5 . . ?
C2 C4 H4C 109.5 . . ?
H4A C4 H4B 109.5 . . ?
H4A C4 H4C 109.5 . . ?
H4B C4 H4C 109.5 . . ?
O1 B5 B6 112.23(18) . . ?
O1 B5 B3 128.31(14) . . ?
O1 B5 B3 128.30(14) . 7_575 ?
O1 B5 B4 118.37(11) . . ?
O1 B5 B4 118.37(11) . 7_575 ?
B6 B5 B4 60.24(10) . 7_575 ?
B6 B5 B4 60.24(10) . . ?
B3 B5 B6 108.78(15) . . ?
B3 B5 B6 108.78(15) 7_575 . ?
B3 B5 B3 60.59(14) . 7_575 ?
B3 B5 B4 108.67(15) 7_575 . ?
B3 B5 B4 60.14(10) 7_575 7_575 ?
B3 B5 B4 60.14(10) . . ?
B3 B5 B4 108.66(15) . 7_575 ?
B4 B5 B4 108.34(18) 7_575 . ?
B5 B6 H6A 121.9 . . ?
B5 B6 B4 60.23(10) . 7_575 ?
B5 B6 B4 60.23(10) . . ?
B4 B6 H6A 121.7 . . ?
B4 B6 H6A 121.7 7_575 . ?
B4 B6 B4 108.31(18) . 7_575 ?
B7 B6 B5 107.25(16) . . ?
B7 B6 B5 107.25(16) 7_575 . ?
B7 B6 H6A 122.4 . . ?
B7 B6 H6A 122.4 7_575 . ?
B7 B6 B4 59.40(10) 7_575 . ?
B7 B6 B4 59.40(10) . 7_575 ?
B7 B6 B4 107.30(17) 7_575 7_575 ?
B7 B6 B4 107.30(17) . . ?
B7 B6 B7 59.66(16) . 7_575 ?
B5 B3 B3 59.71(7) . 7_575 ?
B5 B3 H3 122.2 . . ?
B5 B3 B4 60.30(10) . . ?
B3 B3 H3 121.9 7_575 . ?
B1 B3 B5 107.08(13) . . ?
B1 B3 B3 59.40(7) . 7_575 ?
B1 B3 H3 122.0 . . ?
B1 B3 B4 107.82(14) . . ?
B1 B3 B2 60.36(11) . . ?
B4 B3 B3 108.09(8) . 7_575 ?
B4 B3 H3 121.6 . . ?
B2 B3 B5 107.33(13) . . ?
B2 B3 B3 107.68(8) . 7_575 ?
B2 B3 H3 122.0 . . ?
B2 B3 B4 59.40(10) . . ?
C1 B1 B3 105.17(16) . 7_575 ?
C1 B1 B3 105.16(16) . . ?
C1 B1 H1B 124.9 . . ?
C1 B1 B2 58.40(10) . . ?
C1 B1 B2 58.40(10) . 7_575 ?
B3 B1 B3 61.21(14) . 7_575 ?
B3 B1 H1B 121.5 . . ?
B3 B1 H1B 121.5 7_575 . ?
B3 B1 B2 109.01(17) . 7_575 ?
B3 B1 B2 60.24(10) 7_575 7_575 ?
B3 B1 B2 60.24(10) . . ?
B3 B1 B2 109.01(17) 7_575 . ?
B2 B1 H1B 121.5 7_575 . ?
B2 B1 H1B 121.5 . . ?
B2 B1 B2 107.69(19) 7_575 . ?
B5 B4 B6 59.53(11) . . ?
B5 B4 H4 122.7 . . ?
B6 B4 H4 121.9 . . ?
B3 B4 B5 59.56(11) . . ?
B3 B4 B6 107.74(13) . . ?
B3 B4 H4 121.7 . . ?
B7 B4 B5 106.86(13) 7_575 . ?
B7 B4 B6 59.61(12) 7_575 . ?
B7 B4 B3 108.09(13) 7_575 . ?
B7 B4 H4 121.9 7_575 . ?
B7 B4 B2 60.49(11) 7_575 . ?
B2 B4 B5 107.20(13) . . ?
B2 B4 B6 108.08(14) . . ?
B2 B4 B3 59.97(10) . . ?
B2 B4 H4 121.6 . . ?
C1 B7 B6 105.51(13) . . ?
C1 B7 B4 105.08(14) . 7_575 ?
C1 B7 B7 59.12(8) . 7_575 ?
C1 B7 H7 124.5 . . ?
C1 B7 B2 58.54(11) . 7_575 ?
B6 B7 H7 121.7 . . ?
B6 B7 B2 108.67(14) . 7_575 ?
B4 B7 B6 60.99(11) 7_575 . ?
B4 B7 H7 121.8 7_575 . ?
B4 B7 B2 59.85(11) 7_575 7_575 ?
B7 B7 B6 60.17(8) 7_575 . ?
B7 B7 B4 108.97(9) 7_575 7_575 ?
B7 B7 H7 121.1 7_575 . ?
B7 B7 B2 108.27(9) 7_575 7_575 ?
B2 B7 H7 121.5 7_575 . ?
C1 B2 B3 105.01(13) . . ?
C1 B2 B1 59.05(12) . . ?
C1 B2 B4 105.17(14) . . ?
C1 B2 B7 58.83(12) . 7_575 ?
C1 B2 H2A 124.3 . . ?
B3 B2 B1 59.40(11) . . ?
B3 B2 B7 107.97(14) . 7_575 ?
B3 B2 H2A 122.3 . . ?
B1 B2 H2A 121.7 . . ?
B4 B2 B3 60.63(11) . . ?
B4 B2 B1 108.04(14) . . ?
B4 B2 B7 59.67(11) . 7_575 ?
B4 B2 H2A 122.1 . . ?
B7 B2 B1 107.87(14) 7_575 . ?
B7 B2 H2A 121.7 7_575 . ?

loop_
_geom_bond_atom_site_label_1
_geom_bond_atom_site_label_2
_geom_bond_distance
_geom_bond_site_symmetry_2
_geom_bond_publ_flag
O1 N1 1.423(2) . ?
O1 B5 1.459(3) . ?
O2 C7 1.223(3) . ?
N1 H1 1.0000 . ?
N1 C2 1.5572(18) 7_575 ?
N1 C2 1.5572(18) . ?
N2 H2 0.8800 . ?
N2 C7 1.360(3) . ?
N2 C6 1.441(3) . ?
C7 C8 1.497(3) . ?
C2 C5 1.526(2) . ?
C2 C3 1.527(2) . ?
C2 C4 1.525(2) . ?
C5 H5A 0.9900 . ?
C5 H5B 0.9900 . ?
C5 C6 1.517(2) . ?
C3 H3A 0.9800 . ?
C3 H3B 0.9800 . ?
C3 H3C 0.9800 . ?
C8 H8A 0.9800 . ?
C8 H8B 0.9800 . ?
C8 H8C 0.9800 . ?
C6 H6 1.0000 . ?
C1 H1A 1.1200 . ?
C1 B1 1.720(3) . ?
C1 B7 1.713(3) . ?
C1 B7 1.713(3) 7_575 ?
C1 B2 1.708(2) 7_575 ?
C1 B2 1.708(2) . ?
C4 H4A 0.9800 . ?
C4 H4B 0.9800 . ?
C4 H4C 0.9800 . ?
B5 B6 1.779(3) . ?
B5 B3 1.779(3) 7_575 ?
B5 B3 1.779(3) . ?
B5 B4 1.792(2) 7_575 ?
B5 B4 1.792(2) . ?
B6 H6A 1.1200 . ?
B6 B4 1.792(2) . ?
B6 B4 1.792(2) 7_575 ?
B6 B7 1.768(3) . ?
B6 B7 1.768(3) 7_575 ?
B3 B3 1.794(3) 7_575 ?
B3 H3 1.1200 . ?
B3 B1 1.762(3) . ?
B3 B4 1.789(2) . ?
B3 B2 1.777(3) . ?
B1 H1B 1.1200 . ?
B1 B2 1.779(2) 7_575 ?
B1 B2 1.779(2) . ?
B4 H4 1.1200 . ?
B4 B7 1.764(3) 7_575 ?
B4 B2 1.767(3) . ?
B7 B7 1.759(4) 7_575 ?
B7 H7 1.1200 . ?
B7 B2 1.778(3) 7_575 ?
B2 H2A 1.1200 . ?

loop_
_geom_torsion_atom_site_label_1
_geom_torsion_atom_site_label_2
_geom_torsion_atom_site_label_3
_geom_torsion_atom_site_label_4
_geom_torsion
_geom_torsion_site_symmetry_1
_geom_torsion_site_symmetry_2
_geom_torsion_site_symmetry_3
_geom_torsion_site_symmetry_4
_geom_torsion_publ_flag
O1 N1 C2 C5 168.03(13) . . . . ?
O1 N1 C2 C3 -73.96(16) . . . . ?
O1 N1 C2 C4 44.81(18) . . . . ?
O1 B5 B6 B4 -110.95(10) . . . . ?
O1 B5 B6 B4 110.95(10) . . . 7_575 ?
O1 B5 B6 B7 148.61(10) . . . . ?
O1 B5 B6 B7 -148.61(10) . . . 7_575 ?
O1 B5 B3 B3 -117.48(17) . . . 7_575 ?
O1 B5 B3 B1 -154.70(14) . . . . ?
O1 B5 B3 B4 104.16(14) . . . . ?
O1 B5 B3 B2 141.80(15) . . . . ?
O1 B5 B4 B6 100.7(2) . . . . ?
O1 B5 B4 B3 -120.15(18) . . . . ?
O1 B5 B4 B7 138.42(16) . . . 7_575 ?
O1 B5 B4 B2 -158.01(16) . . . . ?
N1 O1 B5 B6 180.000(1) . . . . ?
N1 O1 B5 B3 40.00(13) . . . . ?
N1 O1 B5 B3 -40.00(13) . . . 7_575 ?
N1 O1 B5 B4 -112.87(14) . . . 7_575 ?
N1 O1 B5 B4 112.87(14) . . . . ?
N1 C2 C5 C6 -53.24(18) . . . . ?
C7 N2 C6 C5 119.57(14) . . . . ?
C7 N2 C6 C5 -119.57(14) . . . 7_575 ?
C2 N1 C2 C5 45.5(2) 7_575 . . . ?
C2 N1 C2 C3 163.48(12) 7_575 . . . ?
C2 N1 C2 C4 -77.8(2) 7_575 . . . ?
C2 C5 C6 N2 -174.07(15) . . . . ?
C2 C5 C6 C5 62.9(2) . . . 7_575 ?
C3 C2 C5 C6 -169.11(14) . . . . ?
C6 N2 C7 O2 0.000(0) . . . . ?
C6 N2 C7 C8 180.000(0) . . . . ?
C1 B1 B2 B3 -134.87(16) . . . . ?
C1 B1 B2 B4 -97.22(16) . . . . ?
C1 B1 B2 B7 -34.16(15) . . . 7_575 ?
C4 C2 C5 C6 69.61(19) . . . . ?
B5 O1 N1 C2 115.66(11) . . . . ?
B5 O1 N1 C2 -115.66(11) . . . 7_575 ?
B5 B6 B4 B3 -36.35(14) . . . . ?
B5 B6 B4 B7 -137.32(16) . . . 7_575 ?
B5 B6 B4 B2 -99.72(15) . . . . ?
B5 B6 B7 C1 60.88(14) . . . . ?
B5 B6 B7 B4 -38.03(11) . . . 7_575 ?
B5 B6 B7 B7 100.26(11) . . . 7_575 ?
B5 B6 B7 B2 -0.57(16) . . . 7_575 ?
B5 B3 B1 C1 -61.87(14) . . . . ?
B5 B3 B1 B3 37.36(14) . . . 7_575 ?
B5 B3 B1 B2 -100.59(14) . . . . ?
B5 B3 B1 B2 -0.61(18) . . . 7_575 ?
B5 B3 B4 B6 36.34(14) . . . . ?
B5 B3 B4 B7 99.32(14) . . . 7_575 ?
B5 B3 B4 B2 137.38(14) . . . . ?
B5 B3 B2 C1 61.17(17) . . . . ?
B5 B3 B2 B1 100.17(14) . . . . ?
B5 B3 B2 B4 -38.04(11) . . . . ?
B5 B3 B2 B7 -0.38(17) . . . 7_575 ?
B5 B4 B2 C1 -61.26(16) . . . . ?
B5 B4 B2 B3 37.68(12) . . . . ?
B5 B4 B2 B1 0.57(18) . . . . ?
B5 B4 B2 B7 -100.00(14) . . . 7_575 ?
B6 B5 B3 B3 101.46(11) . . . 7_575 ?
B6 B5 B3 B1 64.24(14) . . . . ?
B6 B5 B3 B4 -36.90(11) . . . . ?
B6 B5 B3 B2 0.74(15) . . . . ?
B6 B5 B4 B3 139.10(15) . . . . ?
B6 B5 B4 B7 37.67(15) . . . 7_575 ?
B6 B5 B4 B2 101.24(15) . . . . ?
B6 B4 B2 C1 1.52(17) . . . . ?
B6 B4 B2 B3 100.46(14) . . . . ?
B6 B4 B2 B1 63.35(17) . . . . ?
B6 B4 B2 B7 -37.22(13) . . . 7_575 ?
B3 B5 B6 B4 101.24(14) 7_575 . . . ?
B3 B5 B6 B4 -101.24(14) . . . 7_575 ?
B3 B5 B6 B4 36.86(12) . . . . ?
B3 B5 B6 B4 -36.85(12) 7_575 . . 7_575 ?
B3 B5 B6 B7 63.58(11) 7_575 . . 7_575 ?
B3 B5 B6 B7 -0.81(14) . . . 7_575 ?
B3 B5 B6 B7 0.81(14) 7_575 . . . ?
B3 B5 B6 B7 -63.58(11) . . . . ?
B3 B5 B3 B1 -37.22(14) 7_575 . . . ?
B3 B5 B3 B4 -138.36(11) 7_575 . . . ?
B3 B5 B3 B2 -100.72(11) 7_575 . . . ?
B3 B5 B4 B6 -101.44(16) 7_575 . . . ?
B3 B5 B4 B6 -139.10(15) . . . . ?
B3 B5 B4 B3 37.66(12) 7_575 . . . ?
B3 B5 B4 B7 -63.77(16) 7_575 . . 7_575 ?
B3 B5 B4 B7 -101.43(14) . . . 7_575 ?
B3 B5 B4 B2 -0.20(17) 7_575 . . . ?
B3 B5 B4 B2 -37.86(12) . . . . ?
B3 B3 B1 C1 -99.23(11) 7_575 . . . ?
B3 B3 B1 B2 -137.94(12) 7_575 . . . ?
B3 B3 B1 B2 -37.96(9) 7_575 . . 7_575 ?
B3 B3 B4 B5 -37.13(10) 7_575 . . . ?
B3 B3 B4 B6 -0.79(14) 7_575 . . . ?
B3 B3 B4 B7 62.20(12) 7_575 . . 7_575 ?
B3 B3 B4 B2 100.25(9) 7_575 . . . ?
B3 B3 B2 C1 -1.76(15) 7_575 . . . ?
B3 B3 B2 B1 37.24(10) 7_575 . . . ?
B3 B3 B2 B4 -100.96(9) 7_575 . . . ?
B3 B3 B2 B7 -63.31(13) 7_575 . . 7_575 ?
B3 B1 B2 C1 134.87(16) . . . . ?
B3 B1 B2 C1 96.48(17) 7_575 . . . ?
B3 B1 B2 B3 -38.39(12) 7_575 . . . ?
B3 B1 B2 B4 37.65(13) . . . . ?
B3 B1 B2 B4 -0.74(18) 7_575 . . . ?
B3 B1 B2 B7 100.71(15) . . . 7_575 ?
B3 B1 B2 B7 62.33(18) 7_575 . . 7_575 ?
B3 B4 B2 C1 -98.94(14) . . . . ?
B3 B4 B2 B1 -37.11(12) . . . . ?
B3 B4 B2 B7 -137.68(14) . . . 7_575 ?
B1 C1 B7 B6 -65.41(16) . . . . ?
B1 C1 B7 B4 -1.93(17) . . . 7_575 ?
B1 C1 B7 B7 -105.29(13) . . . 7_575 ?
B1 C1 B7 B2 37.28(12) . . . 7_575 ?
B1 C1 B2 B3 39.17(15) . . . . ?
B1 C1 B2 B4 102.21(15) . . . . ?
B1 C1 B2 B7 141.35(16) . . . 7_575 ?
B1 B3 B4 B5 -99.90(13) . . . . ?
B1 B3 B4 B6 -63.56(17) . . . . ?
B1 B3 B4 B7 -0.57(16) . . . 7_575 ?
B1 B3 B4 B2 37.48(11) . . . . ?
B1 B3 B2 C1 -39.00(15) . . . . ?
B1 B3 B2 B4 -138.20(14) . . . . ?
B1 B3 B2 B7 -100.55(15) . . . 7_575 ?
B4 B5 B6 B4 138.1(2) 7_575 . . . ?
B4 B5 B6 B4 -138.1(2) . . . 7_575 ?
B4 B5 B6 B7 -37.66(12) . . . 7_575 ?
B4 B5 B6 B7 -100.44(15) . . . . ?
B4 B5 B6 B7 37.66(12) 7_575 . . . ?
B4 B5 B6 B7 100.44(15) 7_575 . . 7_575 ?
B4 B5 B3 B3 138.36(11) . . . 7_575 ?
B4 B5 B3 B3 37.47(8) 7_575 . . 7_575 ?
B4 B5 B3 B1 101.14(14) . . . . ?
B4 B5 B3 B1 0.25(17) 7_575 . . . ?
B4 B5 B3 B4 -100.89(18) 7_575 . . . ?
B4 B5 B3 B2 37.63(12) . . . . ?
B4 B5 B3 B2 -63.26(15) 7_575 . . . ?
B4 B5 B4 B6 -37.65(17) 7_575 . . . ?
B4 B5 B4 B3 101.45(16) 7_575 . . . ?
B4 B5 B4 B7 0.0(2) 7_575 . . 7_575 ?
B4 B5 B4 B2 63.59(19) 7_575 . . . ?
B4 B6 B4 B5 37.63(17) 7_575 . . . ?
B4 B6 B4 B3 1.3(2) 7_575 . . . ?
B4 B6 B4 B7 -99.68(18) 7_575 . . 7_575 ?
B4 B6 B4 B2 -62.1(2) 7_575 . . . ?
B4 B6 B7 C1 98.91(14) 7_575 . . . ?
B4 B6 B7 C1 -2.51(18) . . . . ?
B4 B6 B7 B4 -101.43(18) . . . 7_575 ?
B4 B6 B7 B7 138.29(11) 7_575 . . 7_575 ?
B4 B6 B7 B7 36.86(8) . . . 7_575 ?
B4 B6 B7 B2 -63.96(17) . . . 7_575 ?
B4 B6 B7 B2 37.47(12) 7_575 . . 7_575 ?
B4 B3 B1 C1 1.66(14) . . . . ?
B4 B3 B1 B3 100.89(11) . . . 7_575 ?
B4 B3 B1 B2 -37.06(12) . . . . ?
B4 B3 B1 B2 62.92(16) . . . 7_575 ?
B4 B3 B2 C1 99.21(15) . . . . ?
B4 B3 B2 B1 138.20(14) . . . . ?
B4 B3 B2 B7 37.66(13) . . . 7_575 ?
B7 C1 B1 B3 -65.95(12) 7_575 . . 7_575 ?
B7 C1 B1 B3 65.95(12) . . . . ?
B7 C1 B1 B3 2.28(15) . . . 7_575 ?
B7 C1 B1 B3 -2.28(15) 7_575 . . . ?
B7 C1 B1 B2 105.55(17) . . . . ?
B7 C1 B1 B2 -105.55(17) 7_575 . . 7_575 ?
B7 C1 B1 B2 37.32(13) 7_575 . . . ?
B7 C1 B1 B2 -37.32(13) . . . 7_575 ?
B7 C1 B7 B6 39.88(15) 7_575 . . . ?
B7 C1 B7 B4 103.36(11) 7_575 . . 7_575 ?
B7 C1 B7 B2 142.57(11) 7_575 . . 7_575 ?
B7 C1 B2 B3 -66.36(18) . . . . ?
B7 C1 B2 B3 -102.18(15) 7_575 . . . ?
B7 C1 B2 B1 -141.35(16) 7_575 . . . ?
B7 C1 B2 B1 -105.53(17) . . . . ?
B7 C1 B2 B4 -39.14(12) 7_575 . . . ?
B7 C1 B2 B4 -3.32(18) . . . . ?
B7 C1 B2 B7 35.82(13) . . . 7_575 ?
B7 B6 B4 B5 100.34(16) . . . . ?
B7 B6 B4 B5 137.32(16) 7_575 . . . ?
B7 B6 B4 B3 63.99(17) . . . . ?
B7 B6 B4 B3 100.97(15) 7_575 . . . ?
B7 B6 B4 B7 -36.98(13) . . . 7_575 ?
B7 B6 B4 B2 0.63(18) . . . . ?
B7 B6 B4 B2 37.60(13) 7_575 . . . ?
B7 B6 B7 C1 -39.38(15) 7_575 . . . ?
B7 B6 B7 B4 -138.29(11) 7_575 . . 7_575 ?
B7 B6 B7 B2 -100.82(12) 7_575 . . 7_575 ?
B7 B4 B2 C1 38.74(12) 7_575 . . . ?
B7 B4 B2 B3 137.68(14) 7_575 . . . ?
B7 B4 B2 B1 100.57(15) 7_575 . . . ?
B2 C1 B1 B3 -103.27(15) . . . 7_575 ?
B2 C1 B1 B3 103.27(15) 7_575 . . . ?
B2 C1 B1 B3 39.60(12) 7_575 . . 7_575 ?
B2 C1 B1 B3 -39.60(12) . . . . ?
B2 C1 B1 B2 142.9(2) 7_575 . . . ?
B2 C1 B1 B2 -142.9(2) . . . 7_575 ?
B2 C1 B7 B6 -102.69(14) 7_575 . . . ?
B2 C1 B7 B6 3.73(19) . . . . ?
B2 C1 B7 B4 -39.21(12) 7_575 . . 7_575 ?
B2 C1 B7 B4 67.21(17) . . . 7_575 ?
B2 C1 B7 B7 -36.16(10) . . . 7_575 ?
B2 C1 B7 B7 -142.57(11) 7_575 . . 7_575 ?
B2 C1 B7 B2 106.41(19) . . . 7_575 ?
B2 C1 B2 B3 3.1(3) 7_575 . . . ?
B2 C1 B2 B1 -36.1(2) 7_575 . . . ?
B2 C1 B2 B4 66.1(2) 7_575 . . . ?
B2 C1 B2 B7 105.3(2) 7_575 . . 7_575 ?
B2 B3 B1 C1 38.71(11) . . . . ?
B2 B3 B1 B3 137.94(12) . . . 7_575 ?
B2 B3 B1 B2 99.98(19) . . . 7_575 ?
B2 B3 B4 B5 -137.38(14) . . . . ?
B2 B3 B4 B6 -101.04(15) . . . . ?
B2 B3 B4 B7 -38.05(13) . . . 7_575 ?
B2 B1 B2 C1 32.66(17) 7_575 . . . ?
B2 B1 B2 B3 -102.21(17) 7_575 . . . ?
B2 B1 B2 B4 -64.6(2) 7_575 . . . ?
B2 B1 B2 B7 -1.5(2) 7_575 . . 7_575 ?
